data_4065538
loop_
_publ_author_name
'Stollenz, Michael'
'Bhuvanesh, Nattamai'
'Reibenspies, Joseph H.'
'Gladysz, John A.'

_publ_section_title
;
 Syntheses and Structures of Digold Complexes of Macrobicyclic
 Dibridgehead Diphosphines That Can Turn Themselves Inside Out
;
_journal_issue 24
_journal_name_full Organometallics
_journal_page_first 6510
_journal_paper_doi 10.1021/om200924g
_journal_volume 30
_journal_year 2011
_chemical_formula_sum 'C42 H84 Au2 Cl2 P2'
_chemical_formula_weight 1115.87
_chemical_name_systematic
; 
 ? 
;
_space_group_IT_number 14
_symmetry_cell_setting monoclinic
_symmetry_space_group_name_Hall '-P 2ybc'
_symmetry_space_group_name_H-M 'P 1 21/c 1'
_atom_sites_solution_hydrogens geom
_atom_sites_solution_primary direct
_atom_sites_solution_secondary difmap
_audit_creation_method SHELXL-97
_cell_angle_alpha 90.00
_cell_angle_beta 108.354(8)
_cell_angle_gamma 90.00
_cell_formula_units_Z 4
_cell_length_a 20.265(3)
_cell_length_b 8.8603(11)
_cell_length_c 27.301(4)
_cell_measurement_reflns_used 7437
_cell_measurement_temperature 110(2)
_cell_measurement_theta_max 58.66
_cell_measurement_theta_min 3.47
_cell_volume 4652.6(11)
_computing_cell_refinement
; 
  CELL-NOW (Sheldrick, 2003) and SAINT (BRUKER-NONIUS, 2003) 
;
_computing_data_collection 'FRAMBO (BRUKER-NONIUS, 2003)'
_computing_data_reduction 'Bruker SAINT'
_computing_molecular_graphics 'X-SEED (Barbour, 2001)'
_computing_publication_material 'Bruker SHELXTL'
_computing_structure_refinement 'SHELXL-97 (Sheldrick, 2008)'
_computing_structure_solution 'SHELXS-97 (Sheldrick, 2008)'
_diffrn_ambient_temperature 110(2)
_diffrn_measured_fraction_theta_full 0.958
_diffrn_measured_fraction_theta_max 0.958
_diffrn_measurement_device_type 'BRUKER GADDS D8 Discover'
_diffrn_measurement_method 'phi and omega scans'
_diffrn_radiation_monochromator graphite
_diffrn_radiation_source 'fine-focus sealed tube'
_diffrn_radiation_type CuK\a
_diffrn_radiation_wavelength 1.54178
_diffrn_reflns_av_R_equivalents 0.1185
_diffrn_reflns_av_sigmaI/netI 0.1113
_diffrn_reflns_limit_h_max 22
_diffrn_reflns_limit_h_min -22
_diffrn_reflns_limit_k_max 9
_diffrn_reflns_limit_k_min -8
_diffrn_reflns_limit_l_max 30
_diffrn_reflns_limit_l_min -30
_diffrn_reflns_number 32530
_diffrn_reflns_theta_full 60.00
_diffrn_reflns_theta_max 60.00
_diffrn_reflns_theta_min 3.41
_exptl_absorpt_coefficient_mu 13.572
_exptl_absorpt_correction_T_max 0.8762
_exptl_absorpt_correction_T_min 0.1938
_exptl_absorpt_correction_type multi-scan
_exptl_absorpt_process_details 'SADABS; (Sheldrick, 2006)'
_exptl_crystal_colour colorless
_exptl_crystal_density_diffrn 1.593
_exptl_crystal_density_method 'not measured'
_exptl_crystal_description block
_exptl_crystal_F_000 2232
_exptl_crystal_size_max 0.18
_exptl_crystal_size_mid 0.02
_exptl_crystal_size_min 0.01
_refine_diff_density_max 2.385
_refine_diff_density_min -1.061
_refine_diff_density_rms 0.224
_refine_ls_extinction_coef 0.00065(4)
_refine_ls_extinction_expression Fc^*^=kFc[1+0.001xFc^2^\l^3^/sin(2\q)]^-1/4^
_refine_ls_extinction_method SHELXL
_refine_ls_goodness_of_fit_ref 1.062
_refine_ls_hydrogen_treatment constr
_refine_ls_matrix_type full
_refine_ls_number_parameters 471
_refine_ls_number_reflns 6604
_refine_ls_number_restraints 485
_refine_ls_restrained_S_all 1.049
_refine_ls_R_factor_all 0.1122
_refine_ls_R_factor_gt 0.0804
_refine_ls_shift/su_max 0.005
_refine_ls_shift/su_mean 0.000
_refine_ls_structure_factor_coef Fsqd
_refine_ls_weighting_details 'calc w=1/[\s^2^(Fo^2^)+(0.0388P)^2^+94.0000P] where P=(Fo^2^+2Fc^2^)/3'
_refine_ls_weighting_scheme calc
_refine_ls_wR_factor_gt 0.1678
_refine_ls_wR_factor_ref 0.1814
_reflns_number_gt 4721
_reflns_number_total 6604
_reflns_threshold_expression >2sigma(I)
_cod_data_source_file om200924g_si_002.cif
_cod_data_source_block jgb
_cod_depositor_comments
;
The following automatic conversions were performed:

'_symmetry_cell_setting' value 'Monoclinic' changed to 'monoclinic'
according to /home/saulius/struct/CIF-dictionaries/cif_core.dic
dictionary named 'cif_core.dic' version 2.4.1 from 2010-06-29.

Automatic conversion script
Id: cif_fix_values 1715 2011-07-08 13:25:40Z adriana 
;
_cod_original_cell_volume 4652.7(11)
_cod_original_sg_symbol_H-M P2(1)/c
_cod_database_code 4065538

loop_
_symmetry_equiv_pos_as_xyz
'x, y, z'
'-x, y+1/2, -z+1/2'
'-x, -y, -z'
'x, -y-1/2, z-1/2'

loop_
_atom_site_label
_atom_site_type_symbol
_atom_site_fract_x
_atom_site_fract_y
_atom_site_fract_z
_atom_site_U_iso_or_equiv
_atom_site_adp_type
_atom_site_occupancy
_atom_site_symmetry_multiplicity
_atom_site_calc_flag
_atom_site_refinement_flags
_atom_site_disorder_assembly
_atom_site_disorder_group
Au1 Au 0.85386(4) -0.07151(8) 0.63129(3) 0.0425(3) Uani 1 1 d . A .
Au2 Au 0.61447(4) 0.50166(8) 0.51060(3) 0.0430(3) Uani 1 1 d . A .
P1 P 0.8627(2) 0.1773(4) 0.62571(17) 0.0419(11) Uani 1 1 d . . .
P2 P 0.6181(2) 0.7510(5) 0.50208(17) 0.0418(11) Uani 1 1 d . . .
Cl1 Cl 0.8440(2) -0.3299(5) 0.63580(18) 0.0544(12) Uani 1 1 d . . .
Cl2 Cl 0.6078(2) 0.2449(5) 0.52020(19) 0.0549(12) Uani 1 1 d . . .
C1 C 0.9370(6) 0.2598(19) 0.6758(5) 0.053(4) Uani 1 1 d DU A .
H1A H 0.9336 0.3712 0.6731 0.064 Uiso 1 1 calc R . .
H1B H 0.9338 0.2314 0.7100 0.064 Uiso 1 1 calc R . .
C2 C 1.0082(7) 0.2118(16) 0.6731(6) 0.054(4) Uani 1 1 d DU . .
H2A H 1.0122 0.1005 0.6755 0.065 Uiso 1 1 calc R A .
H2B H 1.0128 0.2429 0.6395 0.065 Uiso 1 1 calc R . .
C3 C 1.0666(6) 0.2825(12) 0.7166(5) 0.061(5) Uani 1 1 d DU A .
H3A H 1.0641 0.2439 0.7500 0.073 Uiso 1 1 calc R . .
H3B H 1.1118 0.2504 0.7132 0.073 Uiso 1 1 calc R . .
C4 C 1.0642(9) 0.4521(12) 0.7173(4) 0.058(5) Uani 1 1 d DU . .
H4A H 1.1050 0.4895 0.7452 0.070 Uiso 1 1 calc R A .
H4B H 1.0220 0.4840 0.7253 0.070 Uiso 1 1 calc R . .
C5 C 1.0638(9) 0.5252(12) 0.6668(5) 0.050(4) Uani 1 1 d DU A .
H5A H 1.0281 0.4760 0.6377 0.060 Uiso 1 1 calc R . .
H5B H 1.1096 0.5104 0.6617 0.060 Uiso 1 1 calc R . .
C6 C 1.0483(8) 0.6934(12) 0.6668(4) 0.049(4) Uani 1 1 d DU . .
H6A H 1.0017 0.7068 0.6707 0.059 Uiso 1 1 calc R A .
H6B H 1.0826 0.7404 0.6971 0.059 Uiso 1 1 calc R . .
C7 C 1.0501(7) 0.7749(14) 0.6191(4) 0.055(4) Uani 1 1 d DU A .
H7A H 1.0971 0.7654 0.6156 0.066 Uiso 1 1 calc R . .
H7B H 1.0409 0.8835 0.6225 0.066 Uiso 1 1 calc R . .
C8 C 0.9963(8) 0.7124(14) 0.5703(4) 0.045(4) Uani 1 1 d DU . .
H8A H 1.0146 0.6183 0.5599 0.054 Uiso 1 1 calc R A .
H8B H 0.9533 0.6867 0.5784 0.054 Uiso 1 1 calc R . .
C9 C 0.9786(7) 0.8213(12) 0.5258(4) 0.043(4) Uani 1 1 d DU A .
H9A H 1.0224 0.8619 0.5222 0.052 Uiso 1 1 calc R . .
H9B H 0.9526 0.9071 0.5339 0.052 Uiso 1 1 calc R . .
C10 C 0.9360(5) 0.7545(15) 0.4745(4) 0.044(4) Uani 1 1 d DU . .
H10A H 0.9259 0.8350 0.4480 0.053 Uiso 1 1 calc R A .
H10B H 0.9643 0.6768 0.4643 0.053 Uiso 1 1 calc R . .
C11 C 0.8684(5) 0.6839(14) 0.4746(6) 0.049(4) Uani 1 1 d DU A .
H11A H 0.8784 0.6030 0.5009 0.059 Uiso 1 1 calc R . .
H11B H 0.8460 0.6367 0.4405 0.059 Uiso 1 1 calc R . .
C12 C 0.8177(5) 0.7952(13) 0.4856(6) 0.040(4) Uani 1 1 d DU . .
H12A H 0.8393 0.8410 0.5201 0.049 Uiso 1 1 calc R A .
H12B H 0.8079 0.8772 0.4597 0.049 Uiso 1 1 calc R . .
C13 C 0.7497(6) 0.7199(14) 0.4843(6) 0.043(4) Uani 1 1 d DU A .
H13A H 0.7600 0.6280 0.5061 0.051 Uiso 1 1 calc R . .
H13B H 0.7244 0.6886 0.4485 0.051 Uiso 1 1 calc R . .
C14 C 0.7034(6) 0.8253(15) 0.5038(6) 0.042(4) Uani 1 1 d DU A .
H14A H 0.6958 0.9188 0.4829 0.050 Uiso 1 1 calc R . .
H14B H 0.7291 0.8537 0.5398 0.050 Uiso 1 1 calc R . .
C15 C 0.8743(7) 0.240(2) 0.5646(4) 0.054(5) Uani 1 1 d DU A .
H15A H 0.8925 0.3445 0.5688 0.065 Uiso 1 1 calc R . .
H15B H 0.9094 0.1748 0.5567 0.065 Uiso 1 1 calc R . .
C16 C 0.8071(6) 0.2351(18) 0.5190(4) 0.044(4) Uani 1 1 d DU . .
H16A H 0.7826 0.1388 0.5196 0.052 Uiso 1 1 calc R A .
H16B H 0.7763 0.3186 0.5222 0.052 Uiso 1 1 calc R . .
C17 C 0.8221(6) 0.2493(16) 0.4679(4) 0.042(4) Uani 1 1 d DU A .
H17A H 0.8621 0.3182 0.4726 0.051 Uiso 1 1 calc R . .
H17B H 0.8356 0.1490 0.4582 0.051 Uiso 1 1 calc R . .
C18 C 0.7617(6) 0.3073(16) 0.4247(5) 0.053(4) Uani 1 1 d DU . .
H18A H 0.7760 0.3157 0.3933 0.063 Uiso 1 1 calc R A .
H18B H 0.7503 0.4102 0.4337 0.063 Uiso 1 1 calc R . .
C19 C 0.6962(6) 0.211(2) 0.4121(7) 0.083(6) Uani 1 1 d DU A .
H19A H 0.6779 0.2113 0.4417 0.099 Uiso 1 1 calc R . .
H19B H 0.7073 0.1056 0.4056 0.099 Uiso 1 1 calc R . .
C20 C 0.6417(7) 0.274(3) 0.3645(7) 0.131(9) Uani 1 1 d DU . .
H20A H 0.6474 0.3849 0.3644 0.157 Uiso 1 1 calc R A .
H20B H 0.6514 0.2342 0.3336 0.157 Uiso 1 1 calc R . .
C21 C 0.5677(7) 0.241(3) 0.3592(7) 0.115(8) Uani 1 1 d DU A .
H21A H 0.5552 0.2923 0.3872 0.138 Uiso 1 1 calc R . .
H21B H 0.5622 0.1307 0.3631 0.138 Uiso 1 1 calc R . .
C22 C 0.5180(8) 0.2917(16) 0.3069(5) 0.078(6) Uani 1 1 d DU . .
H22A H 0.5386 0.2643 0.2797 0.094 Uiso 1 1 calc R A .
H22B H 0.4739 0.2353 0.3000 0.094 Uiso 1 1 calc R . .
C23 C 0.5020(9) 0.4573(15) 0.3030(6) 0.060(5) Uani 1 1 d DU A .
H23A H 0.4692 0.4778 0.2682 0.073 Uiso 1 1 calc R . .
H23B H 0.5455 0.5128 0.3060 0.073 Uiso 1 1 calc R . .
C24 C 0.4713(9) 0.5204(13) 0.3425(6) 0.057(4) Uani 1 1 d DU . .
H24A H 0.4278 0.4648 0.3396 0.069 Uiso 1 1 calc R A .
H24B H 0.5041 0.5003 0.3773 0.069 Uiso 1 1 calc R . .
C25 C 0.4552(6) 0.6865(14) 0.3382(6) 0.057(4) Uani 1 1 d DU A .
H25A H 0.4342 0.7142 0.3651 0.069 Uiso 1 1 calc R . .
H25B H 0.4200 0.7058 0.3042 0.069 Uiso 1 1 calc R . .
C26 C 0.5173(7) 0.7886(16) 0.3435(5) 0.056(4) Uani 1 1 d DU . .
H26A H 0.5356 0.7687 0.3145 0.067 Uiso 1 1 calc R A .
H26B H 0.5018 0.8951 0.3410 0.067 Uiso 1 1 calc R . .
C27 C 0.5753(6) 0.7666(19) 0.3940(5) 0.050(4) Uani 1 1 d DU A .
H27A H 0.6167 0.8239 0.3926 0.060 Uiso 1 1 calc R . .
H27B H 0.5881 0.6584 0.3978 0.060 Uiso 1 1 calc R . .
C28 C 0.5561(9) 0.8176(18) 0.4412(5) 0.048(4) Uani 1 1 d DU A .
H28A H 0.5092 0.7792 0.4384 0.058 Uiso 1 1 calc R . .
H28B H 0.5543 0.9293 0.4417 0.058 Uiso 1 1 calc R . .
C29 C 0.7882(9) 0.282(2) 0.6305(5) 0.055(5) Uani 0.734(13) 1 d PDU A -1
H29A H 0.7882 0.3842 0.6157 0.066 Uiso 0.734(13) 1 calc PR A -1
H29B H 0.7450 0.2302 0.6103 0.066 Uiso 0.734(13) 1 calc PR A -1
C30 C 0.7896(9) 0.297(2) 0.6867(5) 0.041(5) Uani 0.734(13) 1 d PDU A -1
H30A H 0.7894 0.1946 0.7015 0.050 Uiso 0.734(13) 1 calc PR A -1
H30B H 0.8329 0.3482 0.7070 0.050 Uiso 0.734(13) 1 calc PR A -1
C31 C 0.7270(9) 0.385(3) 0.6905(6) 0.066(6) Uani 0.734(13) 1 d PDU A -1
H31A H 0.7268 0.4858 0.6746 0.079 Uiso 0.734(13) 1 calc PR A -1
H31B H 0.6840 0.3321 0.6704 0.079 Uiso 0.734(13) 1 calc PR A -1
C32 C 0.7263(10) 0.406(2) 0.7449(7) 0.069(6) Uani 0.734(13) 1 d PDU A -1
H32A H 0.7264 0.3052 0.7607 0.083 Uiso 0.734(13) 1 calc PR A -1
H32B H 0.6826 0.4572 0.7441 0.083 Uiso 0.734(13) 1 calc PR A -1
C33 C 0.7874(10) 0.497(3) 0.7789(7) 0.071(7) Uani 0.734(13) 1 d PDU A -1
H33A H 0.8308 0.4379 0.7849 0.085 Uiso 0.734(13) 1 calc PR A -1
H33B H 0.7920 0.5913 0.7610 0.085 Uiso 0.734(13) 1 calc PR A -1
C34 C 0.7772(13) 0.534(2) 0.8304(6) 0.095(8) Uani 0.734(13) 1 d PDU A -1
H34A H 0.7530 0.4482 0.8405 0.114 Uiso 0.734(13) 1 calc PR A -1
H34B H 0.8236 0.5430 0.8567 0.114 Uiso 0.734(13) 1 calc PR A -1
C35 C 0.7371(14) 0.675(2) 0.8316(11) 0.100(9) Uani 0.734(13) 1 d PDU A -1
H35A H 0.7386 0.6955 0.8676 0.120 Uiso 0.734(13) 1 calc PR A -1
H35B H 0.6879 0.6595 0.8107 0.120 Uiso 0.734(13) 1 calc PR A -1
C36 C 0.7661(11) 0.811(2) 0.8106(11) 0.107(9) Uani 0.734(13) 1 d PDU A -1
H36A H 0.8096 0.8442 0.8369 0.128 Uiso 0.734(13) 1 calc PR A -1
H36B H 0.7779 0.7798 0.7796 0.128 Uiso 0.734(13) 1 calc PR A -1
C37 C 0.7176(14) 0.944(2) 0.7966(6) 0.107(9) Uani 0.734(13) 1 d PDU A -1
H37A H 0.7455 1.0351 0.7961 0.128 Uiso 0.734(13) 1 calc PR A -1
H37B H 0.6961 0.9574 0.8242 0.128 Uiso 0.734(13) 1 calc PR A -1
C38 C 0.6602(12) 0.934(4) 0.7455(5) 0.088(9) Uani 0.734(13) 1 d PDU A -1
H38A H 0.6238 0.8650 0.7497 0.106 Uiso 0.734(13) 1 calc PR A -1
H38B H 0.6390 1.0349 0.7370 0.106 Uiso 0.734(13) 1 calc PR A -1
C39 C 0.6817(15) 0.879(6) 0.7006(5) 0.071(6) Uani 0.734(13) 1 d PDU A -1
H39A H 0.6926 0.7703 0.7052 0.085 Uiso 0.734(13) 1 calc PR A -1
H39B H 0.7249 0.9325 0.7011 0.085 Uiso 0.734(13) 1 calc PR A -1
C40 C 0.627(2) 0.903(5) 0.6481(5) 0.066(7) Uani 0.734(13) 1 d PDU A -1
H40A H 0.5818 0.8666 0.6494 0.079 Uiso 0.734(13) 1 calc PR A -1
H40B H 0.6232 1.0121 0.6401 0.079 Uiso 0.734(13) 1 calc PR A -1
C41 C 0.6455(11) 0.820(3) 0.6053(5) 0.046(7) Uani 0.734(13) 1 d PDU A -1
H41A H 0.6478 0.7107 0.6125 0.055 Uiso 0.734(13) 1 calc PR A -1
H41B H 0.6922 0.8532 0.6051 0.055 Uiso 0.734(13) 1 calc PR A -1
C42 C 0.5932(8) 0.8484(19) 0.5518(4) 0.048(4) Uani 0.734(13) 1 d PDU A -1
H42A H 0.5901 0.9581 0.5445 0.057 Uiso 0.734(13) 1 calc PR A -1
H42B H 0.5466 0.8132 0.5514 0.057 Uiso 0.734(13) 1 calc PR A -1
C59 C 0.7882(9) 0.282(2) 0.6305(5) 0.055(5) Uani 0.266(13) 1 d PD A -2
H59A H 0.8009 0.3905 0.6337 0.066 Uiso 0.266(13) 1 calc PR A -2
H59B H 0.7502 0.2697 0.5975 0.066 Uiso 0.266(13) 1 calc PR A -2
C60 C 0.759(3) 0.244(4) 0.6742(15) 0.041(5) Uani 0.266(13) 1 d PD A -2
H60A H 0.7084 0.2235 0.6596 0.050 Uiso 0.266(13) 1 calc PR A -2
H60B H 0.7816 0.1515 0.6921 0.050 Uiso 0.266(13) 1 calc PR A -2
C61 C 0.770(4) 0.373(4) 0.7129(14) 0.066(6) Uani 0.266(13) 1 d PD A -2
H61A H 0.8189 0.4091 0.7209 0.079 Uiso 0.266(13) 1 calc PR A -2
H61B H 0.7392 0.4575 0.6968 0.079 Uiso 0.266(13) 1 calc PR A -2
C62 C 0.758(4) 0.330(5) 0.7624(12) 0.069(6) Uani 0.266(13) 1 d PD A -2
H62A H 0.7828 0.2347 0.7752 0.083 Uiso 0.266(13) 1 calc PR A -2
H62B H 0.7075 0.3101 0.7550 0.083 Uiso 0.266(13) 1 calc PR A -2
C63 C 0.780(3) 0.448(6) 0.8048(10) 0.071(7) Uani 0.266(13) 1 d PD A -2
H63A H 0.8315 0.4579 0.8162 0.085 Uiso 0.266(13) 1 calc PR A -2
H63B H 0.7663 0.4155 0.8348 0.085 Uiso 0.266(13) 1 calc PR A -2
C64 C 0.747(4) 0.600(5) 0.786(2) 0.095(8) Uani 0.266(13) 1 d PD A -2
H64A H 0.7849 0.6755 0.7906 0.114 Uiso 0.266(13) 1 calc PR A -2
H64B H 0.7231 0.5921 0.7480 0.114 Uiso 0.266(13) 1 calc PR A -2
C65 C 0.697(3) 0.658(5) 0.811(3) 0.100(9) Uani 0.266(13) 1 d PD A -2
H65A H 0.7032 0.6019 0.8434 0.120 Uiso 0.266(13) 1 calc PR A -2
H65B H 0.6488 0.6386 0.7879 0.120 Uiso 0.266(13) 1 calc PR A -2
C66 C 0.706(4) 0.827(6) 0.8225(19) 0.107(9) Uani 0.266(13) 1 d PD A -2
H66A H 0.7046 0.8447 0.8581 0.128 Uiso 0.266(13) 1 calc PR A -2
H66B H 0.7520 0.8585 0.8213 0.128 Uiso 0.266(13) 1 calc PR A -2
C67 C 0.652(3) 0.925(7) 0.786(2) 0.107(9) Uani 0.266(13) 1 d PD A -2
H67A H 0.6401 1.0082 0.8062 0.128 Uiso 0.266(13) 1 calc PR A -2
H67B H 0.6088 0.8638 0.7718 0.128 Uiso 0.266(13) 1 calc PR A -2
C68 C 0.671(5) 0.992(8) 0.7418(9) 0.088(9) Uani 0.266(13) 1 d PD A -2
H68A H 0.6371 1.0709 0.7253 0.106 Uiso 0.266(13) 1 calc PR A -2
H68B H 0.7172 1.0413 0.7559 0.106 Uiso 0.266(13) 1 calc PR A -2
C69 C 0.675(5) 0.881(11) 0.7009(10) 0.071(6) Uani 0.266(13) 1 d PD A -2
H69A H 0.6588 0.7815 0.7090 0.085 Uiso 0.266(13) 1 calc PR A -2
H69B H 0.7242 0.8700 0.7024 0.085 Uiso 0.266(13) 1 calc PR A -2
C70 C 0.632(7) 0.925(9) 0.6463(9) 0.066(7) Uani 0.266(13) 1 d PD A -2
H70A H 0.5848 0.9530 0.6458 0.079 Uiso 0.266(13) 1 calc PR A -2
H70B H 0.6536 1.0149 0.6357 0.079 Uiso 0.266(13) 1 calc PR A -2
C71 C 0.628(5) 0.799(5) 0.6078(7) 0.046(7) Uani 0.266(13) 1 d PD A -2
H71A H 0.6009 0.7141 0.6157 0.055 Uiso 0.266(13) 1 calc PR A -2
H71B H 0.6751 0.7616 0.6116 0.055 Uiso 0.266(13) 1 calc PR A -2
C72 C 0.5932(8) 0.8484(19) 0.5518(4) 0.048(4) Uani 0.266(13) 1 d PD A -2
H72A H 0.6028 0.9572 0.5494 0.057 Uiso 0.266(13) 1 calc PR A -2
H72B H 0.5422 0.8374 0.5439 0.057 Uiso 0.266(13) 1 calc PR A -2

loop_
_atom_site_aniso_label
_atom_site_aniso_U_11
_atom_site_aniso_U_22
_atom_site_aniso_U_33
_atom_site_aniso_U_23
_atom_site_aniso_U_13
_atom_site_aniso_U_12
Au1 0.0541(5) 0.0246(4) 0.0455(5) 0.0009(3) 0.0109(3) -0.0039(3)
Au2 0.0480(5) 0.0291(5) 0.0567(5) 0.0016(3) 0.0235(4) -0.0025(3)
P1 0.061(3) 0.011(2) 0.049(3) -0.0024(17) 0.012(2) -0.0012(18)
P2 0.048(3) 0.029(3) 0.053(3) 0.0007(19) 0.023(2) -0.0017(19)
Cl1 0.069(3) 0.021(2) 0.071(3) 0.008(2) 0.019(2) -0.0039(19)
Cl2 0.056(3) 0.027(3) 0.090(3) 0.006(2) 0.034(3) -0.0063(19)
C1 0.059(8) 0.029(11) 0.060(12) -0.010(8) 0.003(9) -0.009(8)
C2 0.061(9) 0.040(10) 0.056(11) -0.002(7) 0.010(8) -0.007(8)
C3 0.055(9) 0.059(9) 0.056(11) 0.009(8) -0.001(9) -0.009(9)
C4 0.065(11) 0.054(8) 0.040(9) -0.007(7) -0.007(9) -0.028(9)
C5 0.055(10) 0.049(8) 0.040(9) -0.005(6) 0.007(9) -0.013(8)
C6 0.045(10) 0.048(8) 0.053(8) -0.008(7) 0.011(8) -0.009(8)
C7 0.054(10) 0.053(10) 0.058(9) 0.004(7) 0.017(7) -0.011(8)
C8 0.043(9) 0.033(9) 0.058(8) 0.011(7) 0.012(7) -0.013(7)
C9 0.040(9) 0.019(9) 0.066(9) 0.010(6) 0.011(7) 0.002(6)
C10 0.047(8) 0.036(10) 0.052(8) 0.018(7) 0.020(7) 0.005(7)
C11 0.039(8) 0.067(12) 0.039(10) -0.003(8) 0.008(7) -0.003(6)
C12 0.038(7) 0.042(10) 0.035(9) 0.003(7) 0.003(7) -0.006(6)
C13 0.049(8) 0.033(9) 0.047(10) 0.003(7) 0.017(8) -0.006(6)
C14 0.051(9) 0.020(9) 0.056(10) -0.002(7) 0.020(8) -0.011(7)
C15 0.066(11) 0.042(12) 0.049(9) 0.004(8) 0.011(8) -0.011(9)
C16 0.056(10) 0.025(9) 0.046(8) 0.005(7) 0.011(7) -0.002(7)
C17 0.061(9) 0.020(9) 0.044(7) 0.001(6) 0.012(6) -0.005(7)
C18 0.076(9) 0.036(11) 0.048(9) 0.011(7) 0.021(7) 0.017(7)
C19 0.060(9) 0.139(19) 0.047(11) 0.002(11) 0.015(8) 0.000(10)
C20 0.107(11) 0.24(2) 0.025(11) 0.023(13) -0.003(10) -0.015(17)
C21 0.090(10) 0.17(2) 0.064(13) 0.027(13) -0.003(12) 0.056(14)
C22 0.089(12) 0.095(12) 0.045(10) 0.012(10) 0.013(9) 0.042(12)
C23 0.062(12) 0.071(11) 0.046(10) -0.010(8) 0.014(9) -0.007(8)
C24 0.056(11) 0.058(9) 0.057(11) -0.008(8) 0.017(9) -0.013(8)
C25 0.050(9) 0.063(10) 0.061(11) -0.001(8) 0.019(8) -0.004(7)
C26 0.049(9) 0.049(10) 0.064(9) 0.004(9) 0.012(8) 0.000(7)
C27 0.045(9) 0.050(11) 0.057(9) 0.004(8) 0.020(7) -0.016(8)
C28 0.052(11) 0.025(10) 0.065(9) -0.001(8) 0.015(9) 0.001(7)
C29 0.077(13) 0.037(11) 0.050(10) 0.001(8) 0.017(9) -0.001(9)
C30 0.045(13) 0.026(13) 0.051(11) -0.011(9) 0.013(11) -0.006(9)
C31 0.046(14) 0.055(15) 0.095(14) -0.008(12) 0.021(11) 0.012(11)
C32 0.075(15) 0.036(15) 0.105(15) -0.005(11) 0.042(12) 0.028(10)
C33 0.060(13) 0.087(18) 0.073(15) 0.011(12) 0.033(12) 0.016(11)
C34 0.090(18) 0.123(18) 0.085(15) -0.009(14) 0.046(14) 0.018(14)
C35 0.08(2) 0.15(2) 0.072(19) -0.014(15) 0.020(16) 0.035(15)
C36 0.086(19) 0.112(18) 0.10(2) -0.039(14) 0.003(14) 0.014(13)
C37 0.093(19) 0.133(19) 0.073(12) -0.036(15) -0.005(14) 0.031(16)
C38 0.112(18) 0.08(2) 0.058(10) -0.028(13) 0.010(10) 0.015(16)
C39 0.095(15) 0.064(14) 0.056(8) 0.006(9) 0.024(9) 0.004(11)
C40 0.071(13) 0.063(15) 0.063(8) -0.015(10) 0.019(9) 0.015(12)
C41 0.059(17) 0.030(12) 0.059(8) 0.006(8) 0.032(9) 0.008(10)
C42 0.048(10) 0.037(11) 0.066(8) -0.001(8) 0.028(8) -0.002(8)
C59 0.077(13) 0.037(11) 0.050(10) 0.001(8) 0.017(9) -0.001(9)
C60 0.045(13) 0.026(13) 0.051(11) -0.011(9) 0.013(11) -0.006(9)
C61 0.046(14) 0.055(15) 0.095(14) -0.008(12) 0.021(11) 0.012(11)
C62 0.075(15) 0.036(15) 0.105(15) -0.005(11) 0.042(12) 0.028(10)
C63 0.060(13) 0.087(18) 0.073(15) 0.011(12) 0.033(12) 0.016(11)
C64 0.090(18) 0.123(18) 0.085(15) -0.009(14) 0.046(14) 0.018(14)
C65 0.08(2) 0.15(2) 0.072(19) -0.014(15) 0.020(16) 0.035(15)
C66 0.086(19) 0.112(18) 0.10(2) -0.039(14) 0.003(14) 0.014(13)
C67 0.093(19) 0.133(19) 0.073(12) -0.036(15) -0.005(14) 0.031(16)
C68 0.112(18) 0.08(2) 0.058(10) -0.028(13) 0.010(10) 0.015(16)
C69 0.095(15) 0.064(14) 0.056(8) 0.006(9) 0.024(9) 0.004(11)
C70 0.071(13) 0.063(15) 0.063(8) -0.015(10) 0.019(9) 0.015(12)
C71 0.059(17) 0.030(12) 0.059(8) 0.006(8) 0.032(9) 0.008(10)
C72 0.048(10) 0.037(11) 0.066(8) -0.001(8) 0.028(8) -0.002(8)

loop_
_atom_type_symbol
_atom_type_description
_atom_type_scat_dispersion_real
_atom_type_scat_dispersion_imag
_atom_type_scat_source
C C 0.0181 0.0091 'International Tables Vol C Tables 4.2.6.8 and 6.1.1.4'
H H 0.0000 0.0000 'International Tables Vol C Tables 4.2.6.8 and 6.1.1.4'
P P 0.2955 0.4335 'International Tables Vol C Tables 4.2.6.8 and 6.1.1.4'
Cl Cl 0.3639 0.7018 'International Tables Vol C Tables 4.2.6.8 and 6.1.1.4'
Au Au -4.4197 7.2980 'International Tables Vol C Tables 4.2.6.8 and 6.1.1.4'

loop_
_geom_angle_atom_site_label_1
_geom_angle_atom_site_label_2
_geom_angle_atom_site_label_3
_geom_angle
P1 Au1 Cl1 179.17(17)
P2 Au2 Cl2 178.26(16)
C29 P1 C1 104.3(7)
C29 P1 C15 105.0(7)
C1 P1 C15 104.2(6)
C29 P1 Au1 114.6(6)
C1 P1 Au1 114.2(6)
C15 P1 Au1 113.4(6)
C42 P2 C28 104.6(7)
C42 P2 C14 107.0(7)
C28 P2 C14 106.1(8)
C42 P2 Au2 111.7(6)
C28 P2 Au2 112.2(6)
C14 P2 Au2 114.5(5)
C2 C1 P1 114.7(9)
C2 C1 H1A 108.6
P1 C1 H1A 108.6
C2 C1 H1B 108.6
P1 C1 H1B 108.6
H1A C1 H1B 107.6
C3 C2 C1 111.2(7)
C3 C2 H2A 109.4
C1 C2 H2A 109.4
C3 C2 H2B 109.4
C1 C2 H2B 109.4
H2A C2 H2B 108.0
C4 C3 C2 113.6(6)
C4 C3 H3A 108.8
C2 C3 H3A 108.8
C4 C3 H3B 108.8
C2 C3 H3B 108.8
H3A C3 H3B 107.7
C3 C4 C5 113.9(7)
C3 C4 H4A 108.8
C5 C4 H4A 108.8
C3 C4 H4B 108.8
C5 C4 H4B 108.8
H4A C4 H4B 107.7
C4 C5 C6 111.0(7)
C4 C5 H5A 109.4
C6 C5 H5A 109.4
C4 C5 H5B 109.4
C6 C5 H5B 109.4
H5A C5 H5B 108.0
C7 C6 C5 114.1(7)
C7 C6 H6A 108.7
C5 C6 H6A 108.7
C7 C6 H6B 108.7
C5 C6 H6B 108.7
H6A C6 H6B 107.6
C6 C7 C8 112.0(7)
C6 C7 H7A 109.2
C8 C7 H7A 109.2
C6 C7 H7B 109.2
C8 C7 H7B 109.2
H7A C7 H7B 107.9
C9 C8 C7 113.2(7)
C9 C8 H8A 108.9
C7 C8 H8A 108.9
C9 C8 H8B 108.9
C7 C8 H8B 108.9
H8A C8 H8B 107.8
C8 C9 C10 114.7(6)
C8 C9 H9A 108.6
C10 C9 H9A 108.6
C8 C9 H9B 108.6
C10 C9 H9B 108.6
H9A C9 H9B 107.6
C11 C10 C9 114.5(6)
C11 C10 H10A 108.6
C9 C10 H10A 108.6
C11 C10 H10B 108.6
C9 C10 H10B 108.6
H10A C10 H10B 107.6
C10 C11 C12 113.8(7)
C10 C11 H11A 108.8
C12 C11 H11A 108.8
C10 C11 H11B 108.8
C12 C11 H11B 108.8
H11A C11 H11B 107.7
C13 C12 C11 112.0(6)
C13 C12 H12A 109.2
C11 C12 H12A 109.2
C13 C12 H12B 109.2
C11 C12 H12B 109.2
H12A C12 H12B 107.9
C12 C13 C14 111.9(7)
C12 C13 H13A 109.2
C14 C13 H13A 109.2
C12 C13 H13B 109.2
C14 C13 H13B 109.2
H13A C13 H13B 107.9
C13 C14 P2 116.6(8)
C13 C14 H14A 108.2
P2 C14 H14A 108.2
C13 C14 H14B 108.2
P2 C14 H14B 108.2
H14A C14 H14B 107.3
C16 C15 P1 113.1(9)
C16 C15 H15A 108.9
P1 C15 H15A 108.9
C16 C15 H15B 108.9
P1 C15 H15B 108.9
H15A C15 H15B 107.8
C17 C16 C15 111.0(8)
C17 C16 H16A 109.4
C15 C16 H16A 109.4
C17 C16 H16B 109.4
C15 C16 H16B 109.4
H16A C16 H16B 108.0
C18 C17 C16 113.5(8)
C18 C17 H17A 108.9
C16 C17 H17A 108.9
C18 C17 H17B 108.9
C16 C17 H17B 108.9
H17A C17 H17B 107.7
C17 C18 C19 115.1(8)
C17 C18 H18A 108.5
C19 C18 H18A 108.5
C17 C18 H18B 108.5
C19 C18 H18B 108.5
H18A C18 H18B 107.5
C18 C19 C20 109.6(9)
C18 C19 H19A 109.8
C20 C19 H19A 109.8
C18 C19 H19B 109.8
C20 C19 H19B 109.8
H19A C19 H19B 108.2
C21 C20 C19 116.6(9)
C21 C20 H20A 108.1
C19 C20 H20A 108.1
C21 C20 H20B 108.1
C19 C20 H20B 108.1
H20A C20 H20B 107.3
C20 C21 C22 112.2(9)
C20 C21 H21A 109.2
C22 C21 H21A 109.2
C20 C21 H21B 109.2
C22 C21 H21B 109.2
H21A C21 H21B 107.9
C23 C22 C21 114.8(9)
C23 C22 H22A 108.6
C21 C22 H22A 108.6
C23 C22 H22B 108.6
C21 C22 H22B 108.6
H22A C22 H22B 107.5
C22 C23 C24 116.0(8)
C22 C23 H23A 108.3
C24 C23 H23A 108.3
C22 C23 H23B 108.3
C24 C23 H23B 108.3
H23A C23 H23B 107.4
C25 C24 C23 115.7(8)
C25 C24 H24A 108.4
C23 C24 H24A 108.4
C25 C24 H24B 108.4
C23 C24 H24B 108.4
H24A C24 H24B 107.4
C24 C25 C26 115.0(8)
C24 C25 H25A 108.5
C26 C25 H25A 108.5
C24 C25 H25B 108.5
C26 C25 H25B 108.5
H25A C25 H25B 107.5
C27 C26 C25 113.1(8)
C27 C26 H26A 109.0
C25 C26 H26A 109.0
C27 C26 H26B 109.0
C25 C26 H26B 109.0
H26A C26 H26B 107.8
C26 C27 C28 113.4(8)
C26 C27 H27A 108.9
C28 C27 H27A 108.9
C26 C27 H27B 108.9
C28 C27 H27B 108.9
H27A C27 H27B 107.7
C27 C28 P2 112.6(10)
C27 C28 H28A 109.1
P2 C28 H28A 109.1
C27 C28 H28B 109.1
P2 C28 H28B 109.1
H28A C28 H28B 107.8
C30 C29 P1 111.3(10)
C30 C29 H29A 109.4
P1 C29 H29A 109.4
C30 C29 H29B 109.4
P1 C29 H29B 109.4
H29A C29 H29B 108.0
C31 C30 C29 111.0(8)
C31 C30 H30A 109.4
C29 C30 H30A 109.4
C31 C30 H30B 109.4
C29 C30 H30B 109.4
H30A C30 H30B 108.0
C32 C31 C30 113.4(9)
C32 C31 H31A 108.9
C30 C31 H31A 108.9
C32 C31 H31B 108.9
C30 C31 H31B 108.9
H31A C31 H31B 107.7
C31 C32 C33 114.1(9)
C31 C32 H32A 108.7
C33 C32 H32A 108.7
C31 C32 H32B 108.7
C33 C32 H32B 108.7
H32A C32 H32B 107.6
C34 C33 C32 111.0(9)
C34 C33 H33A 109.4
C32 C33 H33A 109.4
C34 C33 H33B 109.4
C32 C33 H33B 109.4
H33A C33 H33B 108.0
C35 C34 C33 115.8(9)
C35 C34 H34A 108.3
C33 C34 H34A 108.3
C35 C34 H34B 108.3
C33 C34 H34B 108.3
H34A C34 H34B 107.4
C34 C35 C36 112.1(9)
C34 C35 H35A 109.2
C36 C35 H35A 109.2
C34 C35 H35B 109.2
C36 C35 H35B 109.2
H35A C35 H35B 107.9
C37 C36 C35 114.6(10)
C37 C36 H36A 108.6
C35 C36 H36A 108.6
C37 C36 H36B 108.6
C35 C36 H36B 108.6
H36A C36 H36B 107.6
C36 C37 C38 116.3(9)
C36 C37 H37A 108.2
C38 C37 H37A 108.2
C36 C37 H37B 108.2
C38 C37 H37B 108.2
H37A C37 H37B 107.4
C39 C38 C37 115.7(9)
C39 C38 H38A 108.4
C37 C38 H38A 108.4
C39 C38 H38B 108.4
C37 C38 H38B 108.4
H38A C38 H38B 107.4
C38 C39 C40 114.5(9)
C38 C39 H39A 108.6
C40 C39 H39A 108.6
C38 C39 H39B 108.6
C40 C39 H39B 108.6
H39A C39 H39B 107.6
C41 C40 C39 112.5(8)
C41 C40 H40A 109.1
C39 C40 H40A 109.1
C41 C40 H40B 109.1
C39 C40 H40B 109.1
H40A C40 H40B 107.8
C40 C41 C42 113.2(8)
C40 C41 H41A 108.9
C42 C41 H41A 108.9
C40 C41 H41B 108.9
C42 C41 H41B 108.9
H41A C41 H41B 107.8
C41 C42 P2 111.4(10)
C41 C42 H42A 109.4
P2 C42 H42A 109.4
C41 C42 H42B 109.4
P2 C42 H42B 109.4
H42A C42 H42B 108.0
C61 C60 H60A 109.4
C61 C60 H60B 109.4
H60A C60 H60B 108.0
C62 C61 C60 113.6(9)
C62 C61 H61A 108.8
C60 C61 H61A 108.8
C62 C61 H61B 108.8
C60 C61 H61B 108.8
H61A C61 H61B 107.7
C61 C62 C63 114.5(10)
C61 C62 H62A 108.6
C63 C62 H62A 108.6
C61 C62 H62B 108.6
C63 C62 H62B 108.6
H62A C62 H62B 107.6
C62 C63 C64 110.6(10)
C62 C63 H63A 109.5
C64 C63 H63A 109.5
C62 C63 H63B 109.5
C64 C63 H63B 109.5
H63A C63 H63B 108.1
C65 C64 C63 115.7(10)
C65 C64 H64A 108.4
C63 C64 H64A 108.4
C65 C64 H64B 108.3
C63 C64 H64B 108.3
H64A C64 H64B 107.4
C64 C65 C66 112.2(10)
C64 C65 H65A 109.2
C66 C65 H65A 109.2
C64 C65 H65B 109.2
C66 C65 H65B 109.2
H65A C65 H65B 107.9
C67 C66 C65 114.3(10)
C67 C66 H66A 108.7
C65 C66 H66A 108.7
C67 C66 H66B 108.7
C65 C66 H66B 108.7
H66A C66 H66B 107.6
C66 C67 C68 115.6(10)
C66 C67 H67A 108.4
C68 C67 H67A 108.4
C66 C67 H67B 108.4
C68 C67 H67B 108.4
H67A C67 H67B 107.4
C69 C68 C67 115.2(10)
C69 C68 H68A 108.5
C67 C68 H68A 108.5
C69 C68 H68B 108.5
C67 C68 H68B 108.5
H68A C68 H68B 107.5
C68 C69 C70 114.5(9)
C68 C69 H69A 108.6
C70 C69 H69A 108.6
C68 C69 H69B 108.6
C70 C69 H69B 108.6
H69A C69 H69B 107.6
C71 C70 C69 112.5(9)
C71 C70 H70A 109.1
C69 C70 H70A 109.1
C71 C70 H70B 109.1
C69 C70 H70B 109.1
H70A C70 H70B 107.8
C70 C71 H71A 109.0
C70 C71 H71B 109.0
H71A C71 H71B 107.8

loop_
_geom_bond_atom_site_label_1
_geom_bond_atom_site_label_2
_geom_bond_distance
Au1 P1 2.221(4)
Au1 Cl1 2.305(4)
Au2 P2 2.225(4)
Au2 Cl2 2.299(4)
P1 C29 1.813(15)
P1 C1 1.837(13)
P1 C15 1.843(14)
P2 C42 1.810(14)
P2 C28 1.836(15)
P2 C14 1.838(12)
C1 C2 1.529(8)
C1 H1A 0.9900
C1 H1B 0.9900
C2 C3 1.522(8)
C2 H2A 0.9900
C2 H2B 0.9900
C3 C4 1.503(8)
C3 H3A 0.9900
C3 H3B 0.9900
C4 C5 1.521(8)
C4 H4A 0.9900
C4 H4B 0.9900
C5 C6 1.523(8)
C5 H5A 0.9900
C5 H5B 0.9900
C6 C7 1.501(8)
C6 H6A 0.9900
C6 H6B 0.9900
C7 C8 1.534(8)
C7 H7A 0.9900
C7 H7B 0.9900
C8 C9 1.504(8)
C8 H8A 0.9900
C8 H8B 0.9900
C9 C10 1.514(8)
C9 H9A 0.9900
C9 H9B 0.9900
C10 C11 1.507(8)
C10 H10A 0.9900
C10 H10B 0.9900
C11 C12 1.522(8)
C11 H11A 0.9900
C11 H11B 0.9900
C12 C13 1.520(8)
C12 H12A 0.9900
C12 H12B 0.9900
C13 C14 1.532(8)
C13 H13A 0.9900
C13 H13B 0.9900
C14 H14A 0.9900
C14 H14B 0.9900
C15 C16 1.529(9)
C15 H15A 0.9900
C15 H15B 0.9900
C16 C17 1.523(9)
C16 H16A 0.9900
C16 H16B 0.9900
C17 C18 1.499(8)
C17 H17A 0.9900
C17 H17B 0.9900
C18 C19 1.522(9)
C18 H18A 0.9900
C18 H18B 0.9900
C19 C20 1.522(9)
C19 H19A 0.9900
C19 H19B 0.9900
C20 C21 1.490(9)
C20 H20A 0.9900
C20 H20B 0.9900
C21 C22 1.533(9)
C21 H21A 0.9900
C21 H21B 0.9900
C22 C23 1.499(9)
C22 H22A 0.9900
C22 H22B 0.9900
C23 C24 1.513(9)
C23 H23A 0.9900
C23 H23B 0.9900
C24 C25 1.504(8)
C24 H24A 0.9900
C24 H24B 0.9900
C25 C26 1.520(9)
C25 H25A 0.9900
C25 H25B 0.9900
C26 C27 1.516(9)
C26 H26A 0.9900
C26 H26B 0.9900
C27 C28 1.530(9)
C27 H27A 0.9900
C27 H27B 0.9900
C28 H28A 0.9900
C28 H28B 0.9900
C29 C30 1.529(9)
C29 H29A 0.9900
C29 H29B 0.9900
C30 C31 1.523(9)
C30 H30A 0.9900
C30 H30B 0.9900
C31 C32 1.502(9)
C31 H31A 0.9900
C31 H31B 0.9900
C32 C33 1.522(9)
C32 H32A 0.9900
C32 H32B 0.9900
C33 C34 1.520(9)
C33 H33A 0.9900
C33 H33B 0.9900
C34 C35 1.495(9)
C34 H34A 0.9900
C34 H34B 0.9900
C35 C36 1.533(9)
C35 H35A 0.9900
C35 H35B 0.9900
C36 C37 1.498(9)
C36 H36A 0.9900
C36 H36B 0.9900
C37 C38 1.512(9)
C37 H37A 0.9900
C37 H37B 0.9900
C38 C39 1.503(9)
C38 H38A 0.9900
C38 H38B 0.9900
C39 C40 1.522(9)
C39 H39A 0.9900
C39 H39B 0.9900
C40 C41 1.518(9)
C40 H40A 0.9900
C40 H40B 0.9900
C41 C42 1.530(9)
C41 H41A 0.9900
C41 H41B 0.9900
C42 H42A 0.9900
C42 H42B 0.9900
C60 C61 1.523(9)
C60 H60A 0.9900
C60 H60B 0.9900
C61 C62 1.501(9)
C61 H61A 0.9900
C61 H61B 0.9900
C62 C63 1.521(9)
C62 H62A 0.9900
C62 H62B 0.9900
C63 C64 1.521(9)
C63 H63A 0.9900
C63 H63B 0.9900
C64 C65 1.495(9)
C64 H64A 0.9900
C64 H64B 0.9900
C65 C66 1.533(9)
C65 H65A 0.9900
C65 H65B 0.9900
C66 C67 1.500(9)
C66 H66A 0.9900
C66 H66B 0.9900
C67 C68 1.513(9)
C67 H67A 0.9900
C67 H67B 0.9900
C68 C69 1.504(9)
C68 H68A 0.9900
C68 H68B 0.9900
C69 C70 1.521(9)
C69 H69A 0.9900
C69 H69B 0.9900
C70 C71 1.518(9)
C70 H70A 0.9900
C70 H70B 0.9900
C71 H71A 0.9900
C71 H71B 0.9900

loop_
_geom_torsion_atom_site_label_1
_geom_torsion_atom_site_label_2
_geom_torsion_atom_site_label_3
_geom_torsion_atom_site_label_4
_geom_torsion
Cl1 Au1 P1 C29 92(12)
Cl1 Au1 P1 C1 -148(12)
Cl1 Au1 P1 C15 -28(12)
Cl2 Au2 P2 C42 37(6)
Cl2 Au2 P2 C28 -80(6)
Cl2 Au2 P2 C14 159(6)
C29 P1 C1 C2 -168.8(12)
C15 P1 C1 C2 -59.0(15)
Au1 P1 C1 C2 65.3(13)
P1 C1 C2 C3 -178.8(10)
C1 C2 C3 C4 -57.5(18)
C2 C3 C4 C5 -55.4(18)
C3 C4 C5 C6 169.8(12)
C4 C5 C6 C7 177.4(13)
C5 C6 C7 C8 60.5(17)
C6 C7 C8 C9 159.5(13)
C7 C8 C9 C10 169.5(12)
C8 C9 C10 C11 56.6(16)
C9 C10 C11 C12 62.8(15)
C10 C11 C12 C13 178.9(12)
C11 C12 C13 C14 171.0(14)
C12 C13 C14 P2 177.9(11)
C42 P2 C14 C13 153.5(12)
C28 P2 C14 C13 -95.2(13)
Au2 P2 C14 C13 29.1(14)
C29 P1 C15 C16 -49.5(14)
C1 P1 C15 C16 -158.9(12)
Au1 P1 C15 C16 76.4(13)
P1 C15 C16 C17 -165.8(11)
C15 C16 C17 C18 -156.6(13)
C16 C17 C18 C19 -59.7(18)
C17 C18 C19 C20 -174.5(16)
C18 C19 C20 C21 -155(2)
C19 C20 C21 C22 -172.8(19)
C20 C21 C22 C23 -79(3)
C21 C22 C23 C24 -57(2)
C22 C23 C24 C25 -179.8(13)
C23 C24 C25 C26 -59.9(19)
C24 C25 C26 C27 -57.3(17)
C25 C26 C27 C28 -67.5(17)
C26 C27 C28 P2 166.7(10)
C42 P2 C28 C27 171.1(12)
C14 P2 C28 C27 58.1(13)
Au2 P2 C28 C27 -67.6(12)
C1 P1 C29 C30 -46.5(15)
C15 P1 C29 C30 -155.9(13)
Au1 P1 C29 C30 79.0(14)
P1 C29 C30 C31 179.8(16)
C29 C30 C31 C32 -178.8(16)
C30 C31 C32 C33 63(2)
C31 C32 C33 C34 170.9(15)
C32 C33 C34 C35 -87(3)
C33 C34 C35 C36 -52(3)
C34 C35 C36 C37 163.3(17)
C35 C36 C37 C38 -79(3)
C36 C37 C38 C39 -45(4)
C37 C38 C39 C40 -167(3)
C38 C39 C40 C41 -169(4)
C39 C40 C41 C42 -177(3)
C40 C41 C42 P2 179(3)
C28 P2 C42 C41 -172.9(15)
C14 P2 C42 C41 -60.6(17)
Au2 P2 C42 C41 65.5(16)
C60 C61 C62 C63 170(5)
C61 C62 C63 C64 54(4)
C62 C63 C64 C65 114(6)
C63 C64 C65 C66 138(4)
C64 C65 C66 C67 104(5)
C65 C66 C67 C68 -96(6)
C66 C67 C68 C69 71(4)
C67 C68 C69 C70 127(10)
C68 C69 C70 C71 -170(9)
